data_7718501
loop_
_publ_author_name
'Barbosa, Guilherme A.'
'Carneiro Neto, Jos&#xe9; Severiano'
'Stoeberl, Bruno J.'
'Wisbeck, Sarita'
'Giese, Siddhartha O. K.'
'Yokaichiya, Fabiano'
'Costa, Daniel da S'
'Barison, Andersson'
'Ribeiro, Ronny R.'
'Piovan, Leandro'
'Hughes, David L.'
'Briganti, Matteo'
'Poneti, Giordano'
'Nunes, Giovana G.'
'Santana, Francielli S.'
'Soares, Ja&#xed;sa F'

_publ_section_title
;
 High-yield synthesis of heavy rare earth(III) anhydrous solvates: known,
 new, and unexpected products.
;
_journal_issue 20
_journal_name_full 'Dalton transactions (Cambridge, England : 2003)'
_journal_page_first 8251
_journal_page_last 8269
_journal_paper_doi 10.1039/d5dt00254k
_journal_volume 54
_journal_year 2025
_chemical_formula_moiety 'C17 H43 Cl8 Gd3 O8, C3 H8 O'
_chemical_formula_structural {[Gd3Cl8(C2H3O2)(C3H8O2)(C3H8O)4)].(C3H8O)}n
_chemical_formula_sum 'C20 H51 Cl8 Gd3 O9'
_chemical_formula_weight 1190.95
_space_group_crystal_system triclinic
_space_group_IT_number 2
_space_group_name_Hall '-P 1'
_space_group_name_H-M_alt 'P -1'
_atom_sites_solution_hydrogens mixed
_atom_sites_solution_primary direct
_atom_sites_solution_secondary difmap
_audit_creation_method SHELXL-2018/3
_audit_update_record
;
2024-11-14 deposited with the CCDC.	2025-04-07 downloaded from the CCDC.
;
_cell_angle_alpha 81.216(2)
_cell_angle_beta 78.827(3)
_cell_angle_gamma 74.501(2)
_cell_formula_units_Z 2
_cell_length_a 11.2739(5)
_cell_length_b 12.2225(5)
_cell_length_c 15.6040(8)
_cell_measurement_reflns_used 9816
_cell_measurement_temperature 100(2)
_cell_measurement_theta_max 27.45
_cell_measurement_theta_min 2.68
_cell_volume 2021.08(16)
_computing_cell_refinement 'Bruker SAINT'
_computing_data_collection 'Bruker APEX2'
_computing_data_reduction 'Bruker SAINT'
_computing_molecular_graphics 'Diamond (H. Putz & K. Brandenburg, 2006, v. 4.6.4)'
_computing_publication_material 'SHELXL-2014/7 (Sheldrick, 2015) and WINGX (Farrugia, 2012)'
_computing_structure_refinement 'SHELXL-2018/3 (Sheldrick 2015)'
_computing_structure_solution 'SHELXS-97 (Sheldrick 2008)'
_diffrn_ambient_temperature 100(2)
_diffrn_detector_area_resol_mean 10.4167
_diffrn_measured_fraction_theta_full 0.998
_diffrn_measured_fraction_theta_max 0.999
_diffrn_measurement_device_type 'Bruker APEX-II CCD'
_diffrn_measurement_method '\f and \w scans'
_diffrn_radiation_type MoK\a
_diffrn_radiation_wavelength 0.71073
_diffrn_reflns_av_R_equivalents 0.1342
_diffrn_reflns_av_unetI/netI 0.0419
_diffrn_reflns_Laue_measured_fraction_full 0.998
_diffrn_reflns_Laue_measured_fraction_max 0.999
_diffrn_reflns_limit_h_max 14
_diffrn_reflns_limit_h_min -14
_diffrn_reflns_limit_k_max 15
_diffrn_reflns_limit_k_min -15
_diffrn_reflns_limit_l_max 20
_diffrn_reflns_limit_l_min -20
_diffrn_reflns_number 164401
_diffrn_reflns_point_group_measured_fraction_full 0.998
_diffrn_reflns_point_group_measured_fraction_max 0.999
_diffrn_reflns_theta_full 25.242
_diffrn_reflns_theta_max 27.499
_diffrn_reflns_theta_min 2.849
_diffrn_source 'fine-focus sealed tube'
_exptl_absorpt_coefficient_mu 5.431
_exptl_absorpt_correction_T_max 0.7461
_exptl_absorpt_correction_T_min 0.5802
_exptl_absorpt_correction_type multi-scan
_exptl_absorpt_process_details
;    
SADABS-2014/5 - Bruker AXS area detector scaling and absorption
correction
;
_exptl_crystal_colour colourless
_exptl_crystal_density_diffrn 1.957
_exptl_crystal_description plate
_exptl_crystal_F_000 1142
_exptl_crystal_size_max 0.128
_exptl_crystal_size_mid 0.075
_exptl_crystal_size_min 0.041
_refine_diff_density_max 0.865
_refine_diff_density_min -0.810
_refine_diff_density_rms 0.172
_refine_ls_extinction_method none
_refine_ls_goodness_of_fit_ref 1.049
_refine_ls_hydrogen_treatment mixed
_refine_ls_matrix_type full
_refine_ls_number_parameters 397
_refine_ls_number_reflns 9289
_refine_ls_number_restraints 1
_refine_ls_restrained_S_all 1.049
_refine_ls_R_factor_all 0.0534
_refine_ls_R_factor_gt 0.0320
_refine_ls_shift/su_max 0.001
_refine_ls_shift/su_mean 0.000
_refine_ls_structure_factor_coef Fsqd
_refine_ls_weighting_details 'w=1/[\s^2^(Fo^2^)+(0.0042P)^2^+8.9100P] where P=(Fo^2^+2Fc^2^)/3'
_refine_ls_weighting_scheme calc
_refine_ls_wR_factor_gt 0.0492
_refine_ls_wR_factor_ref 0.0527
_reflns_Friedel_coverage 0.000
_reflns_number_gt 7378
_reflns_number_total 9289
_reflns_threshold_expression 'I > 2\s(I)'
_cod_data_source_file d5dt00254k2.cif
_cod_data_source_block Gdisopropanol-polymer
_cod_depositor_comments 'Adding full bibliography for 7718498--7718510.cif.'
_cod_database_code 7718501
_shelx_shelxl_version_number 2018/3
_shelx_space_group_comment
;
The symmetry employed for this shelxl refinement is uniquely defined
by the following loop, which should always be used as a source of
symmetry information in preference to the above space-group names.
They are only intended as comments.
;
_shelx_estimated_absorpt_t_min 0.543
_shelx_estimated_absorpt_t_max 0.808

loop_
_space_group_symop_operation_xyz
'x, y, z'
'-x, -y, -z'

loop_
_atom_site_label
_atom_site_type_symbol
_atom_site_fract_x
_atom_site_fract_y
_atom_site_fract_z
_atom_site_U_iso_or_equiv
_atom_site_adp_type
_atom_site_occupancy
_atom_site_site_symmetry_order
_atom_site_calc_flag
_atom_site_refinement_flags_posn
_atom_site_refinement_flags_adp
_atom_site_refinement_flags_occupancy
_atom_site_disorder_assembly
_atom_site_disorder_group
Gd1 Gd 0.59214(2) 0.27135(2) 0.79422(2) 0.01121(5) Uani 1 1 d . . . . .
Gd2 Gd 0.32455(2) 0.30871(2) 0.62921(2) 0.01114(5) Uani 1 1 d . . . . .
Gd3 Gd -0.02453(2) 0.28580(2) 0.77980(2) 0.01177(5) Uani 1 1 d . . . . .
O1 O 0.5772(3) 0.0790(3) 0.7877(2) 0.0205(8) Uani 1 1 d D . . . .
O2 O 0.4530(3) 0.4524(3) 0.8166(2) 0.0180(8) Uani 1 1 d . . . . .
O3 O 0.3857(3) 0.2683(3) 0.7791(2) 0.0119(6) Uani 1 1 d . . . . .
O4 O 0.4322(3) 0.2243(3) 0.5006(2) 0.0181(7) Uani 1 1 d . . . . .
O5 O 0.2954(3) 0.4345(3) 0.4930(2) 0.0200(7) Uani 1 1 d . . . . .
O6 O 0.1901(3) 0.2877(3) 0.7768(2) 0.0129(7) Uani 1 1 d . . . . .
O7 O 0.0995(3) 0.0946(3) 0.7868(3) 0.0177(8) Uani 1 1 d . . . . .
O8 O -0.0054(3) 0.4784(3) 0.7689(3) 0.0251(9) Uani 1 1 d . . . . .
O9 O 0.6226(4) 0.0496(4) 0.4981(3) 0.0381(10) Uani 1 1 d . . . . .
Cl1 Cl 0.56913(12) 0.23275(11) 0.96190(8) 0.0242(3) Uani 1 1 d . . . . .
Cl2 Cl 0.83260(10) 0.15618(10) 0.73829(9) 0.0221(3) Uani 1 1 d . . . . .
Cl3 Cl 0.56460(10) 0.32844(10) 0.62033(8) 0.0169(2) Uani 1 1 d . . . . .
Cl4 Cl 0.36690(10) 0.07774(9) 0.67215(8) 0.0165(2) Uani 1 1 d . . . . .
Cl5 Cl 0.25925(10) 0.51901(9) 0.68553(8) 0.0178(2) Uani 1 1 d . . . . .
Cl6 Cl 0.08969(10) 0.30396(10) 0.60633(8) 0.0162(2) Uani 1 1 d . . . . .
Cl7 Cl -0.06116(12) 0.26089(12) 0.94796(8) 0.0264(3) Uani 1 1 d . . . . .
Cl8 Cl -0.26087(10) 0.42152(9) 0.78087(9) 0.0191(2) Uani 1 1 d . . . . .
C1 C 0.6583(5) -0.0358(4) 0.8032(4) 0.0240(12) Uani 1 1 d . . . . .
H1 H 0.733759 -0.044947 0.756475 0.029 Uiso 1 1 calc R U . . .
C2 C 0.5889(5) -0.1233(5) 0.7977(5) 0.0483(19) Uani 1 1 d . . . . .
H2A H 0.514609 -0.114856 0.843151 0.073 Uiso 1 1 calc R U . . .
H2B H 0.643117 -0.200069 0.806796 0.073 Uiso 1 1 calc R U . . .
H2C H 0.563697 -0.112004 0.739681 0.073 Uiso 1 1 calc R U . . .
C3 C 0.6991(6) -0.0475(5) 0.8912(4) 0.0427(16) Uani 1 1 d . . . . .
H3A H 0.737330 0.014973 0.893494 0.064 Uiso 1 1 calc R U . . .
H3B H 0.759903 -0.120754 0.899689 0.064 Uiso 1 1 calc R U . . .
H3C H 0.626472 -0.044315 0.937782 0.064 Uiso 1 1 calc R U . . .
C4 C 0.4286(7) 0.6528(5) 0.8267(4) 0.0386(15) Uani 1 1 d . . . . .
H4A H 0.502801 0.651108 0.781807 0.058 Uiso 1 1 calc R U . . .
H4B H 0.422394 0.709237 0.866749 0.058 Uiso 1 1 calc R U . . .
H4C H 0.354087 0.673500 0.798414 0.058 Uiso 1 1 calc R U . . .
C5 C 0.3295(5) 0.5309(5) 0.9494(4) 0.0300(13) Uani 1 1 d . . . . .
H5A H 0.252693 0.550222 0.923889 0.045 Uiso 1 1 calc R U . . .
H5B H 0.323103 0.585105 0.991332 0.045 Uiso 1 1 calc R U . . .
H5C H 0.341764 0.453375 0.979856 0.045 Uiso 1 1 calc R U . . .
C6 C 0.4384(5) 0.5370(4) 0.8777(3) 0.0209(11) Uani 1 1 d . . . . .
H6 H 0.515354 0.517454 0.905336 0.025 Uiso 1 1 calc R U . . .
C7 C 0.2769(4) 0.2721(4) 0.8206(3) 0.0139(9) Uani 1 1 d . . . . .
C8 C 0.2533(5) 0.2603(6) 0.9179(4) 0.0382(15) Uani 1 1 d . . . . .
H8A H 0.212588 0.335242 0.938506 0.057 Uiso 1 1 calc R U . . .
H8B H 0.332690 0.229995 0.940074 0.057 Uiso 1 1 calc R U . . .
H8C H 0.199154 0.207941 0.939587 0.057 Uiso 1 1 calc R U . . .
C9 C 0.4669(5) 0.2996(5) 0.4257(3) 0.0281(12) Uani 1 1 d . . . . .
H9A H 0.501657 0.257092 0.373663 0.034 Uiso 1 1 calc R U . . .
H9B H 0.530544 0.335423 0.437179 0.034 Uiso 1 1 calc R U . . .
C10 C 0.3511(5) 0.3881(5) 0.4106(4) 0.0289(12) Uani 1 1 d . . . . .
H10A H 0.371242 0.449280 0.365065 0.035 Uiso 1 1 calc R U . . .
H10B H 0.292581 0.353757 0.390354 0.035 Uiso 1 1 calc R U . . .
C11 C 0.1883(5) 0.5274(4) 0.4810(4) 0.0278(12) Uani 1 1 d . . . . .
H11A H 0.214492 0.588881 0.439926 0.042 Uiso 1 1 calc R U . . .
H11B H 0.149324 0.556204 0.537646 0.042 Uiso 1 1 calc R U . . .
H11C H 0.128164 0.500404 0.457227 0.042 Uiso 1 1 calc R U . . .
C12 C 0.0870(5) -0.0064(4) 0.8476(4) 0.0237(11) Uani 1 1 d . . . . .
H12 H 0.003132 0.010840 0.885301 0.028 Uiso 1 1 calc R U . . .
C13 C 0.1853(6) -0.0344(5) 0.9058(4) 0.0425(16) Uani 1 1 d . . . . .
H13A H 0.268089 -0.051585 0.869764 0.064 Uiso 1 1 calc R U . . .
H13B H 0.175259 -0.100925 0.947808 0.064 Uiso 1 1 calc R U . . .
H13C H 0.176487 0.031054 0.937868 0.064 Uiso 1 1 calc R U . . .
C14 C 0.0947(6) -0.1027(5) 0.7956(5) 0.0409(16) Uani 1 1 d . . . . .
H14A H 0.032518 -0.078372 0.756158 0.061 Uiso 1 1 calc R U . . .
H14B H 0.078512 -0.168780 0.835872 0.061 Uiso 1 1 calc R U . . .
H14C H 0.178266 -0.123552 0.761002 0.061 Uiso 1 1 calc R U . . .
C15 C -0.0776(5) 0.5868(4) 0.8012(4) 0.0279(13) Uani 1 1 d . . . . .
H15 H -0.166336 0.582577 0.820216 0.034 Uiso 1 1 calc R U . . .
C16 C -0.0727(6) 0.6808(5) 0.7274(5) 0.0446(17) Uani 1 1 d . . . . .
H16A H 0.013359 0.687917 0.709473 0.067 Uiso 1 1 calc R U . . .
H16B H -0.125962 0.752914 0.747098 0.067 Uiso 1 1 calc R U . . .
H16C H -0.102429 0.662865 0.677432 0.067 Uiso 1 1 calc R U . . .
C17 C -0.0282(7) 0.6045(6) 0.8796(4) 0.0471(17) Uani 1 1 d . . . . .
H17A H -0.031329 0.539636 0.924656 0.071 Uiso 1 1 calc R U . . .
H17B H -0.079243 0.674934 0.903380 0.071 Uiso 1 1 calc R U . . .
H17C H 0.058330 0.610537 0.861700 0.071 Uiso 1 1 calc R U . . .
C18 C 0.7317(5) 0.0473(5) 0.5346(4) 0.0378(15) Uani 1 1 d . . . . .
H18 H 0.702095 0.084972 0.590107 0.045 Uiso 1 1 calc R U . . .
C19 C 0.7980(7) -0.0741(6) 0.5592(5) 0.055(2) Uani 1 1 d . . . . .
H19A H 0.737641 -0.115568 0.592801 0.082 Uiso 1 1 calc R U . . .
H19B H 0.860952 -0.075492 0.594979 0.082 Uiso 1 1 calc R U . . .
H19C H 0.838742 -0.110552 0.505718 0.082 Uiso 1 1 calc R U . . .
C20 C 0.8129(7) 0.1173(8) 0.4727(5) 0.067(2) Uani 1 1 d . . . . .
H20A H 0.849937 0.078873 0.419585 0.101 Uiso 1 1 calc R U . . .
H20B H 0.879398 0.124475 0.502064 0.101 Uiso 1 1 calc R U . . .
H20C H 0.761666 0.193375 0.456532 0.101 Uiso 1 1 calc R U . . .
H1O H 0.518(5) 0.072(6) 0.761(4) 0.06(2) Uiso 1 1 d D . . . .
H2O H 0.403(7) 0.477(6) 0.792(5) 0.06(3) Uiso 1 1 d . . . . .
H4O H 0.487(6) 0.168(5) 0.499(4) 0.031(18) Uiso 1 1 d . . . . .
H7O H 0.156(5) 0.091(5) 0.760(4) 0.028(19) Uiso 1 1 d . . . . .
H8O H 0.061(6) 0.489(5) 0.761(4) 0.039(19) Uiso 1 1 d . . . . .
H9O H 0.631(6) 0.029(6) 0.443(5) 0.05(2) Uiso 1 1 d . . . . .

loop_
_atom_site_aniso_label
_atom_site_aniso_U_11
_atom_site_aniso_U_22
_atom_site_aniso_U_33
_atom_site_aniso_U_23
_atom_site_aniso_U_13
_atom_site_aniso_U_12
Gd1 0.00729(10) 0.01220(11) 0.01456(12) -0.00176(9) -0.00328(9) -0.00184(8)
Gd2 0.00858(10) 0.01338(11) 0.01159(12) -0.00026(9) -0.00237(9) -0.00293(8)
Gd3 0.00679(10) 0.01287(11) 0.01592(13) -0.00228(9) -0.00155(9) -0.00266(8)
O1 0.0156(17) 0.0131(17) 0.034(2) 0.0008(15) -0.0105(16) -0.0021(14)
O2 0.0143(17) 0.0174(18) 0.024(2) -0.0088(15) -0.0086(16) 0.0000(14)
O3 0.0091(15) 0.0122(15) 0.0144(17) -0.0004(13) -0.0032(13) -0.0020(12)
O4 0.0167(17) 0.0206(19) 0.0128(18) -0.0014(14) 0.0003(14) 0.0003(15)
O5 0.0180(17) 0.0217(18) 0.0186(19) 0.0029(15) -0.0030(14) -0.0047(14)
O6 0.0102(15) 0.0142(16) 0.0142(17) 0.0002(13) -0.0035(13) -0.0025(13)
O7 0.0141(18) 0.0123(17) 0.026(2) 0.0013(15) 0.0011(16) -0.0078(14)
O8 0.0091(17) 0.0186(18) 0.049(3) -0.0134(17) 0.0041(17) -0.0060(15)
O9 0.029(2) 0.044(3) 0.040(3) -0.022(2) -0.009(2) 0.0050(19)
Cl1 0.0274(7) 0.0303(7) 0.0159(6) -0.0006(5) -0.0065(5) -0.0076(5)
Cl2 0.0095(5) 0.0221(6) 0.0369(8) -0.0138(5) -0.0025(5) -0.0024(5)
Cl3 0.0105(5) 0.0264(6) 0.0146(6) -0.0005(5) -0.0009(4) -0.0076(5)
Cl4 0.0170(5) 0.0141(5) 0.0174(6) -0.0033(4) -0.0012(5) -0.0022(4)
Cl5 0.0150(5) 0.0135(5) 0.0250(7) -0.0012(5) -0.0053(5) -0.0024(4)
Cl6 0.0117(5) 0.0227(6) 0.0157(6) -0.0004(5) -0.0048(4) -0.0060(4)
Cl7 0.0240(6) 0.0352(7) 0.0171(7) -0.0027(5) -0.0009(5) -0.0042(6)
Cl8 0.0094(5) 0.0147(5) 0.0342(7) 0.0001(5) -0.0073(5) -0.0033(4)
C1 0.020(3) 0.014(2) 0.036(3) 0.002(2) -0.003(2) -0.004(2)
C2 0.026(3) 0.015(3) 0.102(6) 0.002(3) -0.018(4) -0.001(2)
C3 0.044(4) 0.037(4) 0.032(4) 0.010(3) -0.007(3) 0.008(3)
C4 0.073(5) 0.020(3) 0.029(3) -0.007(2) -0.015(3) -0.016(3)
C5 0.020(3) 0.036(3) 0.033(3) -0.015(3) 0.003(2) -0.005(2)
C6 0.020(2) 0.017(2) 0.031(3) -0.013(2) -0.007(2) -0.005(2)
C7 0.015(2) 0.013(2) 0.016(2) -0.0008(19) -0.0039(19) -0.0056(18)
C8 0.029(3) 0.067(4) 0.025(3) 0.004(3) -0.006(3) -0.026(3)
C9 0.026(3) 0.044(3) 0.011(3) 0.000(2) 0.002(2) -0.009(3)
C10 0.029(3) 0.033(3) 0.023(3) 0.002(2) -0.009(2) -0.005(2)
C11 0.017(2) 0.028(3) 0.033(3) 0.009(2) -0.008(2) -0.001(2)
C12 0.025(3) 0.017(2) 0.028(3) 0.007(2) -0.002(2) -0.011(2)
C13 0.044(4) 0.036(3) 0.048(4) 0.019(3) -0.023(3) -0.012(3)
C14 0.049(4) 0.020(3) 0.057(4) -0.002(3) -0.015(3) -0.010(3)
C15 0.011(2) 0.020(3) 0.051(4) -0.017(3) 0.001(2) 0.001(2)
C16 0.041(4) 0.028(3) 0.061(5) -0.002(3) -0.025(3) 0.010(3)
C17 0.061(5) 0.044(4) 0.038(4) -0.020(3) 0.001(3) -0.013(3)
C18 0.025(3) 0.049(4) 0.041(4) -0.016(3) -0.010(3) -0.002(3)
C19 0.055(4) 0.049(4) 0.057(5) -0.024(4) -0.026(4) 0.016(3)
C20 0.044(4) 0.098(7) 0.060(5) -0.006(5) 0.003(4) -0.026(4)

loop_
_atom_type_symbol
_atom_type_description
_atom_type_scat_dispersion_real
_atom_type_scat_dispersion_imag
_atom_type_scat_source
C C 0.0033 0.0016 'International Tables Vol C Tables 4.2.6.8 and 6.1.1.4'
H H 0.0000 0.0000 'International Tables Vol C Tables 4.2.6.8 and 6.1.1.4'
O O 0.0106 0.0060 'International Tables Vol C Tables 4.2.6.8 and 6.1.1.4'
Cl Cl 0.1484 0.1585 'International Tables Vol C Tables 4.2.6.8 and 6.1.1.4'
Gd Gd -0.1653 3.9035 'International Tables Vol C Tables 4.2.6.8 and 6.1.1.4'

loop_
_geom_angle_atom_site_label_1
_geom_angle_atom_site_label_2
_geom_angle_atom_site_label_3
_geom_angle
_geom_angle_site_symmetry_1
_geom_angle_site_symmetry_3
_geom_angle_publ_flag
O2 Gd1 O3 69.87(11) . . ?
O2 Gd1 O1 137.31(11) . . ?
O3 Gd1 O1 68.69(11) . . ?
O2 Gd1 Cl1 86.54(10) . . ?
O3 Gd1 Cl1 98.10(8) . . ?
O1 Gd1 Cl1 89.47(9) . . ?
O2 Gd1 Cl2 146.03(9) . . ?
O3 Gd1 Cl2 138.00(8) . . ?
O1 Gd1 Cl2 75.92(8) . . ?
Cl1 Gd1 Cl2 103.58(4) . . ?
O2 Gd1 Cl8 73.97(9) . 1_655 ?
O3 Gd1 Cl8 140.62(8) . 1_655 ?
O1 Gd1 Cl8 148.70(8) . 1_655 ?
Cl1 Gd1 Cl8 94.72(4) . 1_655 ?
Cl2 Gd1 Cl8 72.94(3) . 1_655 ?
O2 Gd1 Cl3 85.34(9) . . ?
O3 Gd1 Cl3 71.12(8) . . ?
O1 Gd1 Cl3 90.76(9) . . ?
Cl1 Gd1 Cl3 168.27(4) . . ?
Cl2 Gd1 Cl3 87.84(4) . . ?
Cl8 Gd1 Cl3 91.16(4) 1_655 . ?
O4 Gd2 O5 65.90(12) . . ?
O4 Gd2 O3 127.84(11) . . ?
O5 Gd2 O3 150.79(10) . . ?
O4 Gd2 O6 147.45(11) . . ?
O5 Gd2 O6 134.09(10) . . ?
O3 Gd2 O6 50.94(9) . . ?
O4 Gd2 Cl5 137.26(9) . . ?
O5 Gd2 Cl5 77.67(8) . . ?
O3 Gd2 Cl5 77.38(7) . . ?
O6 Gd2 Cl5 74.94(7) . . ?
O4 Gd2 Cl4 73.54(9) . . ?
O5 Gd2 Cl4 133.94(8) . . ?
O3 Gd2 Cl4 73.42(7) . . ?
O6 Gd2 Cl4 76.13(7) . . ?
Cl5 Gd2 Cl4 147.73(4) . . ?
O4 Gd2 Cl3 76.60(9) . . ?
O5 Gd2 Cl3 92.98(8) . . ?
O3 Gd2 Cl3 69.53(7) . . ?
O6 Gd2 Cl3 119.59(7) . . ?
Cl5 Gd2 Cl3 84.04(3) . . ?
Cl4 Gd2 Cl3 98.16(3) . . ?
O4 Gd2 Cl6 96.23(9) . . ?
O5 Gd2 Cl6 77.10(8) . . ?
O3 Gd2 Cl6 120.79(7) . . ?
O6 Gd2 Cl6 70.41(7) . . ?
Cl5 Gd2 Cl6 96.68(3) . . ?
Cl4 Gd2 Cl6 86.79(3) . . ?
Cl3 Gd2 Cl6 169.60(4) . . ?
O4 Gd2 C7 144.39(12) . . ?
O5 Gd2 C7 149.68(12) . . ?
O3 Gd2 C7 25.53(11) . . ?
O6 Gd2 C7 25.43(11) . . ?
Cl5 Gd2 C7 73.96(9) . . ?
Cl4 Gd2 C7 73.77(9) . . ?
Cl3 Gd2 C7 94.51(9) . . ?
Cl6 Gd2 C7 95.65(9) . . ?
O7 Gd3 O8 140.66(12) . . ?
O7 Gd3 O6 70.96(11) . . ?
O8 Gd3 O6 69.70(11) . . ?
O7 Gd3 Cl7 86.93(10) . . ?
O8 Gd3 Cl7 94.26(10) . . ?
O6 Gd3 Cl7 90.77(8) . . ?
O7 Gd3 Cl8 145.24(9) . . ?
O8 Gd3 Cl8 74.10(9) . . ?
O6 Gd3 Cl8 143.76(8) . . ?
Cl7 Gd3 Cl8 90.16(4) . . ?
O7 Gd3 Cl2 74.19(9) . 1_455 ?
O8 Gd3 Cl2 142.36(10) . 1_455 ?
O6 Gd3 Cl2 141.53(8) . 1_455 ?
Cl7 Gd3 Cl2 103.25(4) . 1_455 ?
Cl8 Gd3 Cl2 72.82(3) . 1_455 ?
O7 Gd3 Cl6 85.40(10) . . ?
O8 Gd3 Cl6 81.77(10) . . ?
O6 Gd3 Cl6 71.63(8) . . ?
Cl7 Gd3 Cl6 162.29(4) . . ?
Cl8 Gd3 Cl6 105.16(4) . . ?
Cl2 Gd3 Cl6 89.98(4) 1_455 . ?
C1 O1 Gd1 135.0(3) . . ?
C1 O1 H1O 107(4) . . ?
Gd1 O1 H1O 116(4) . . ?
C6 O2 Gd1 134.0(3) . . ?
C6 O2 H2O 103(6) . . ?
Gd1 O2 H2O 122(6) . . ?
C7 O3 Gd1 143.8(3) . . ?
C7 O3 Gd2 95.7(3) . . ?
Gd1 O3 Gd2 119.10(12) . . ?
C9 O4 Gd2 117.0(3) . . ?
C9 O4 H4O 105(4) . . ?
Gd2 O4 H4O 126(4) . . ?
C11 O5 C10 110.2(4) . . ?
C11 O5 Gd2 125.4(3) . . ?
C10 O5 Gd2 118.1(3) . . ?
C7 O6 Gd3 146.3(3) . . ?
C7 O6 Gd2 95.3(3) . . ?
Gd3 O6 Gd2 117.95(12) . . ?
C12 O7 Gd3 131.8(3) . . ?
C12 O7 H7O 116(5) . . ?
Gd3 O7 H7O 111(5) . . ?
C15 O8 Gd3 138.2(3) . . ?
C15 O8 H8O 99(5) . . ?
Gd3 O8 H8O 119(5) . . ?
C18 O9 H9O 120(4) . . ?
Gd1 Cl2 Gd3 104.02(4) . 1_655 ?
Gd1 Cl3 Gd2 100.18(4) . . ?
Gd2 Cl6 Gd3 99.98(4) . . ?
Gd3 Cl8 Gd1 104.52(4) . 1_455 ?
O1 C1 C2 109.1(4) . . ?
O1 C1 C3 108.8(4) . . ?
C2 C1 C3 112.4(5) . . ?
O1 C1 H1 108.9 . . ?
C2 C1 H1 108.9 . . ?
C3 C1 H1 108.9 . . ?
C1 C2 H2A 109.5 . . ?
C1 C2 H2B 109.5 . . ?
H2A C2 H2B 109.5 . . ?
C1 C2 H2C 109.5 . . ?
H2A C2 H2C 109.5 . . ?
H2B C2 H2C 109.5 . . ?
C1 C3 H3A 109.5 . . ?
C1 C3 H3B 109.5 . . ?
H3A C3 H3B 109.5 . . ?
C1 C3 H3C 109.5 . . ?
H3A C3 H3C 109.5 . . ?
H3B C3 H3C 109.5 . . ?
C6 C4 H4A 109.5 . . ?
C6 C4 H4B 109.5 . . ?
H4A C4 H4B 109.5 . . ?
C6 C4 H4C 109.5 . . ?
H4A C4 H4C 109.5 . . ?
H4B C4 H4C 109.5 . . ?
C6 C5 H5A 109.5 . . ?
C6 C5 H5B 109.5 . . ?
H5A C5 H5B 109.5 . . ?
C6 C5 H5C 109.5 . . ?
H5A C5 H5C 109.5 . . ?
H5B C5 H5C 109.5 . . ?
O2 C6 C4 109.0(4) . . ?
O2 C6 C5 110.2(4) . . ?
C4 C6 C5 113.7(5) . . ?
O2 C6 H6 107.9 . . ?
C4 C6 H6 107.9 . . ?
C5 C6 H6 107.9 . . ?
O6 C7 O3 118.0(4) . . ?
O6 C7 C8 121.5(4) . . ?
O3 C7 C8 120.5(4) . . ?
O6 C7 Gd2 59.3(2) . . ?
O3 C7 Gd2 58.8(2) . . ?
C8 C7 Gd2 176.7(4) . . ?
C7 C8 H8A 109.5 . . ?
C7 C8 H8B 109.5 . . ?
H8A C8 H8B 109.5 . . ?
C7 C8 H8C 109.5 . . ?
H8A C8 H8C 109.5 . . ?
H8B C8 H8C 109.5 . . ?
O4 C9 C10 106.5(4) . . ?
O4 C9 H9A 110.4 . . ?
C10 C9 H9A 110.4 . . ?
O4 C9 H9B 110.4 . . ?
C10 C9 H9B 110.4 . . ?
H9A C9 H9B 108.6 . . ?
O5 C10 C9 107.4(4) . . ?
O5 C10 H10A 110.2 . . ?
C9 C10 H10A 110.2 . . ?
O5 C10 H10B 110.2 . . ?
C9 C10 H10B 110.2 . . ?
H10A C10 H10B 108.5 . . ?
O5 C11 H11A 109.5 . . ?
O5 C11 H11B 109.5 . . ?
H11A C11 H11B 109.5 . . ?
O5 C11 H11C 109.5 . . ?
H11A C11 H11C 109.5 . . ?
H11B C11 H11C 109.5 . . ?
O7 C12 C14 108.8(4) . . ?
O7 C12 C13 109.5(4) . . ?
C14 C12 C13 112.7(5) . . ?
O7 C12 H12 108.6 . . ?
C14 C12 H12 108.6 . . ?
C13 C12 H12 108.6 . . ?
C12 C13 H13A 109.5 . . ?
C12 C13 H13B 109.5 . . ?
H13A C13 H13B 109.5 . . ?
C12 C13 H13C 109.5 . . ?
H13A C13 H13C 109.5 . . ?
H13B C13 H13C 109.5 . . ?
C12 C14 H14A 109.5 . . ?
C12 C14 H14B 109.5 . . ?
H14A C14 H14B 109.5 . . ?
C12 C14 H14C 109.5 . . ?
H14A C14 H14C 109.5 . . ?
H14B C14 H14C 109.5 . . ?
O8 C15 C16 108.8(5) . . ?
O8 C15 C17 109.3(5) . . ?
C16 C15 C17 113.2(5) . . ?
O8 C15 H15 108.5 . . ?
C16 C15 H15 108.5 . . ?
C17 C15 H15 108.5 . . ?
C15 C16 H16A 109.5 . . ?
C15 C16 H16B 109.5 . . ?
H16A C16 H16B 109.5 . . ?
C15 C16 H16C 109.5 . . ?
H16A C16 H16C 109.5 . . ?
H16B C16 H16C 109.5 . . ?
C15 C17 H17A 109.5 . . ?
C15 C17 H17B 109.5 . . ?
H17A C17 H17B 109.5 . . ?
C15 C17 H17C 109.5 . . ?
H17A C17 H17C 109.5 . . ?
H17B C17 H17C 109.5 . . ?
O9 C18 C19 109.6(5) . . ?
O9 C18 C20 110.6(6) . . ?
C19 C18 C20 114.5(6) . . ?
O9 C18 H18 107.3 . . ?
C19 C18 H18 107.3 . . ?
C20 C18 H18 107.3 . . ?
C18 C19 H19A 109.5 . . ?
C18 C19 H19B 109.5 . . ?
H19A C19 H19B 109.5 . . ?
C18 C19 H19C 109.5 . . ?
H19A C19 H19C 109.5 . . ?
H19B C19 H19C 109.5 . . ?
C18 C20 H20A 109.5 . . ?
C18 C20 H20B 109.5 . . ?
H20A C20 H20B 109.5 . . ?
C18 C20 H20C 109.5 . . ?
H20A C20 H20C 109.5 . . ?
H20B C20 H20C 109.5 . . ?

loop_
_geom_bond_atom_site_label_1
_geom_bond_atom_site_label_2
_geom_bond_distance
_geom_bond_site_symmetry_2
_geom_bond_publ_flag
Gd1 O2 2.377(3) . ?
Gd1 O3 2.394(3) . ?
Gd1 O1 2.421(3) . ?
Gd1 Cl1 2.5615(13) . ?
Gd1 Cl2 2.7406(11) . ?
Gd1 Cl8 2.7447(11) 1_655 ?
Gd1 Cl3 2.7528(12) . ?
Gd2 O4 2.363(3) . ?
Gd2 O5 2.448(3) . ?
Gd2 O3 2.507(3) . ?
Gd2 O6 2.518(3) . ?
Gd2 Cl5 2.7109(11) . ?
Gd2 Cl4 2.7336(11) . ?
Gd2 Cl3 2.7558(11) . ?
Gd2 Cl6 2.7562(11) . ?
Gd2 C7 2.917(5) . ?
Gd3 O7 2.380(3) . ?
Gd3 O8 2.398(3) . ?
Gd3 O6 2.418(3) . ?
Gd3 Cl7 2.5596(13) . ?
Gd3 Cl8 2.7351(11) . ?
Gd3 Cl2 2.7577(11) 1_455 ?
Gd3 Cl6 2.7664(12) . ?
O1 C1 1.469(6) . ?
O1 H1O 0.88(2) . ?
O2 C6 1.467(6) . ?
O2 H2O 0.72(7) . ?
O3 C7 1.263(5) . ?
O4 C9 1.432(6) . ?
O4 H4O 0.79(6) . ?
O5 C11 1.439(6) . ?
O5 C10 1.445(6) . ?
O6 C7 1.258(5) . ?
O7 C12 1.459(6) . ?
O7 H7O 0.69(6) . ?
O8 C15 1.464(6) . ?
O8 H8O 0.77(6) . ?
O9 C18 1.446(7) . ?
O9 H9O 0.91(7) . ?
C1 C2 1.506(7) . ?
C1 C3 1.506(8) . ?
C1 H1 1.0000 . ?
C2 H2A 0.9800 . ?
C2 H2B 0.9800 . ?
C2 H2C 0.9800 . ?
C3 H3A 0.9800 . ?
C3 H3B 0.9800 . ?
C3 H3C 0.9800 . ?
C4 C6 1.501(7) . ?
C4 H4A 0.9800 . ?
C4 H4B 0.9800 . ?
C4 H4C 0.9800 . ?
C5 C6 1.502(7) . ?
C5 H5A 0.9800 . ?
C5 H5B 0.9800 . ?
C5 H5C 0.9800 . ?
C6 H6 1.0000 . ?
C7 C8 1.481(7) . ?
C8 H8A 0.9800 . ?
C8 H8B 0.9800 . ?
C8 H8C 0.9800 . ?
C9 C10 1.490(7) . ?
C9 H9A 0.9900 . ?
C9 H9B 0.9900 . ?
C10 H10A 0.9900 . ?
C10 H10B 0.9900 . ?
C11 H11A 0.9800 . ?
C11 H11B 0.9800 . ?
C11 H11C 0.9800 . ?
C12 C14 1.503(8) . ?
C12 C13 1.504(8) . ?
C12 H12 1.0000 . ?
C13 H13A 0.9800 . ?
C13 H13B 0.9800 . ?
C13 H13C 0.9800 . ?
C14 H14A 0.9800 . ?
C14 H14B 0.9800 . ?
C14 H14C 0.9800 . ?
C15 C16 1.501(8) . ?
C15 C17 1.504(8) . ?
C15 H15 1.0000 . ?
C16 H16A 0.9800 . ?
C16 H16B 0.9800 . ?
C16 H16C 0.9800 . ?
C17 H17A 0.9800 . ?
C17 H17B 0.9800 . ?
C17 H17C 0.9800 . ?
C18 C19 1.501(9) . ?
C18 C20 1.525(9) . ?
C18 H18 1.0000 . ?
C19 H19A 0.9800 . ?
C19 H19B 0.9800 . ?
C19 H19C 0.9800 . ?
C20 H20A 0.9800 . ?
C20 H20B 0.9800 . ?
C20 H20C 0.9800 . ?

loop_
_geom_hbond_atom_site_label_D
_geom_hbond_atom_site_label_H
_geom_hbond_atom_site_label_A
_geom_hbond_distance_DH
_geom_hbond_distance_HA
_geom_hbond_distance_DA
_geom_hbond_angle_DHA
_geom_hbond_site_symmetry_A
_geom_hbond_publ_flag
C8 H8B Cl1 0.98 2.76 3.673(6) 155.0 . yes
C13 H13B Cl7 0.98 2.77 3.705(6) 159.3 2_557 yes
O1 H1O Cl4 0.88(2) 2.38(2) 3.249(4) 171(6) . yes
O2 H2O Cl5 0.72(7) 2.44(7) 3.144(4) 165(8) . yes
O4 H4O O9 0.79(6) 1.80(6) 2.590(5) 173(6) . yes
O7 H7O Cl4 0.69(6) 2.48(6) 3.166(4) 176(7) . yes
O8 H8O Cl5 0.77(6) 2.41(6) 3.151(4) 160(6) . yes
O9 H9O Cl4 0.91(7) 2.37(7) 3.246(4) 161(6) 2_656 yes

loop_
_geom_torsion_atom_site_label_1
_geom_torsion_atom_site_label_2
_geom_torsion_atom_site_label_3
_geom_torsion_atom_site_label_4
_geom_torsion
_geom_torsion_site_symmetry_1
_geom_torsion_site_symmetry_2
_geom_torsion_site_symmetry_3
_geom_torsion_site_symmetry_4
_geom_torsion_publ_flag
Gd1 O1 C1 C2 173.8(4) . . . . ?
Gd1 O1 C1 C3 50.9(6) . . . . ?
Gd1 O2 C6 C4 131.3(4) . . . . ?
Gd1 O2 C6 C5 -103.3(5) . . . . ?
Gd3 O6 C7 O3 168.4(3) . . . . ?
Gd2 O6 C7 O3 -2.7(4) . . . . ?
Gd3 O6 C7 C8 -12.6(8) . . . . ?
Gd2 O6 C7 C8 176.3(4) . . . . ?
Gd3 O6 C7 Gd2 171.1(5) . . . . ?
Gd1 O3 C7 O6 167.4(3) . . . . ?
Gd2 O3 C7 O6 2.8(4) . . . . ?
Gd1 O3 C7 C8 -11.7(8) . . . . ?
Gd2 O3 C7 C8 -176.3(4) . . . . ?
Gd1 O3 C7 Gd2 164.6(5) . . . . ?
Gd2 O4 C9 C10 -53.0(5) . . . . ?
C11 O5 C10 C9 175.3(4) . . . . ?
Gd2 O5 C10 C9 -31.1(5) . . . . ?
O4 C9 C10 O5 51.5(5) . . . . ?
Gd3 O7 C12 C14 128.5(4) . . . . ?
Gd3 O7 C12 C13 -107.8(5) . . . . ?
Gd3 O8 C15 C16 -136.7(4) . . . . ?
Gd3 O8 C15 C17 99.2(5) . . . . ?
